data_4331528
loop_
_publ_author_name
'Acharyya, Rama'
'Dutta, Swati'
'Basuli, Falguni'
'Peng, Shie-Ming'
'Lee, Gene-Hsiang'
'Falvello, Larry R.'
'Bhattacharya, Samaresh'

_publ_section_title
;
 Rhodium Assisted C&#x2212;H Activation of Benzaldehyde Thiosemicarbazones
 and Their Oxidation via Activation of Molecular Oxygen
;
_journal_issue 3
_journal_name_full 'Inorganic Chemistry'
_journal_page_first 1252
_journal_page_last 1259
_journal_paper_doi 10.1021/ic050505w
_journal_volume 45
_journal_year 2006
_chemical_formula_sum 'C44 H36 Cl2 N3 P2 Rh S'
_chemical_formula_weight 874.57
_chemical_name_systematic
; 
 ? 
;
_space_group_IT_number 15
_symmetry_cell_setting monoclinic
_symmetry_space_group_name_Hall '-C 2yc'
_symmetry_space_group_name_H-M 'C 1 2/c 1'
_atom_sites_solution_hydrogens geom
_atom_sites_solution_primary direct
_atom_sites_solution_secondary difmap
_audit_creation_method SHELXL-97
_cell_angle_alpha 90.00
_cell_angle_beta 120.433(2)
_cell_angle_gamma 90.00
_cell_formula_units_Z 8
_cell_length_a 23.8312(13)
_cell_length_b 17.1846(10)
_cell_length_c 23.2866(12)
_cell_measurement_reflns_used 1462
_cell_measurement_temperature 295(2)
_cell_measurement_theta_max 19.26
_cell_measurement_theta_min 2.37
_cell_volume 8222.6(8)
_computing_cell_refinement 'Bruker SAINT'
_computing_data_collection 'Bruker SMART'
_computing_data_reduction 'Bruker SAINT'
_computing_molecular_graphics 'Bruker SHELXTL'
_computing_publication_material 'Bruker SHELXTL'
_computing_structure_refinement 'SHELXL-97 (Sheldrick, 1997)'
_computing_structure_solution 'SHELXS-97 (Sheldrick, 1990)'
_diffrn_ambient_temperature 295(2)
_diffrn_measured_fraction_theta_full 0.976
_diffrn_measured_fraction_theta_max 0.976
_diffrn_measurement_device_type 'BRUKER SMART ApexCCD area detector'
_diffrn_measurement_method 'omega scans'
_diffrn_radiation_monochromator graphite
_diffrn_radiation_source 'fine-focus sealed tube'
_diffrn_radiation_type MoK\a
_diffrn_radiation_wavelength 0.71073
_diffrn_reflns_av_R_equivalents 0.0813
_diffrn_reflns_av_sigmaI/netI 0.0965
_diffrn_reflns_limit_h_max 23
_diffrn_reflns_limit_h_min -28
_diffrn_reflns_limit_k_max 20
_diffrn_reflns_limit_k_min -20
_diffrn_reflns_limit_l_max 23
_diffrn_reflns_limit_l_min -27
_diffrn_reflns_number 21666
_diffrn_reflns_theta_full 25.00
_diffrn_reflns_theta_max 25.00
_diffrn_reflns_theta_min 1.54
_exptl_absorpt_coefficient_mu 0.709
_exptl_absorpt_correction_T_max 0.9587
_exptl_absorpt_correction_T_min 0.9198
_exptl_absorpt_correction_type multi-scan
_exptl_crystal_colour yellow
_exptl_crystal_density_diffrn 1.413
_exptl_crystal_density_meas 0
_exptl_crystal_density_method 'not measured'
_exptl_crystal_description block
_exptl_crystal_F_000 3568
_exptl_crystal_size_max 0.12
_exptl_crystal_size_mid 0.08
_exptl_crystal_size_min 0.06
_refine_diff_density_max 7.388
_refine_diff_density_min -0.707
_refine_diff_density_rms 0.199
_refine_ls_extinction_method none
_refine_ls_goodness_of_fit_ref 1.016
_refine_ls_hydrogen_treatment mixed
_refine_ls_matrix_type full
_refine_ls_number_parameters 473
_refine_ls_number_reflns 7073
_refine_ls_number_restraints 0
_refine_ls_restrained_S_all 1.016
_refine_ls_R_factor_all 0.1614
_refine_ls_R_factor_gt 0.1138
_refine_ls_shift/su_max 0.009
_refine_ls_shift/su_mean 0.002
_refine_ls_structure_factor_coef Fsqd
_refine_ls_weighting_details 'calc w=1/[\s^2^(Fo^2^)+(0.1909P)^2^+91.7133P] where P=(Fo^2^+2Fc^2^)/3'
_refine_ls_weighting_scheme calc
_refine_ls_wR_factor_gt 0.2876
_refine_ls_wR_factor_ref 0.3240
_reflns_number_gt 4351
_reflns_number_total 7073
_reflns_threshold_expression >2sigma(I)
_cod_data_source_file ic050505wsup3.cif
_cod_data_source_block ic9866
_cod_depositor_comments
;
The following automatic conversions were performed:

'_symmetry_cell_setting' value 'Monoclinic' changed to 'monoclinic'
according to /home/saulius/struct/CIF-dictionaries/cif_core.dic
dictionary named 'cif_core.dic' version 2.4.2 from 2011-04-26.

Automatic conversion script
Id: cif_fix_values 1891 2012-01-12 08:04:46Z andrius 
;
_cod_original_sg_symbol_H-M C2/c
_cod_database_code 4331528

loop_
_symmetry_equiv_pos_as_xyz
'x, y, z'
'-x, y, -z+1/2'
'x+1/2, y+1/2, z'
'-x+1/2, y+1/2, -z+1/2'
'-x, -y, -z'
'x, -y, z-1/2'
'-x+1/2, -y+1/2, -z'
'x+1/2, -y+1/2, z-1/2'

loop_
_atom_site_label
_atom_site_type_symbol
_atom_site_fract_x
_atom_site_fract_y
_atom_site_fract_z
_atom_site_U_iso_or_equiv
_atom_site_adp_type
_atom_site_occupancy
_atom_site_symmetry_multiplicity
_atom_site_calc_flag
_atom_site_refinement_flags
Rh Rh 0.23424(4) 0.78504(4) 0.21452(4) 0.0363(3) Uani 1 1 d .
Cl1 Cl 0.26171(15) 0.66214(14) 0.26966(16) 0.0513(8) Uani 1 1 d .
Cl2 Cl 0.3809(3) 0.8532(3) 0.49720(19) 0.1018(16) Uani 1 1 d .
S1 S 0.17538(16) 0.74843(19) 0.09658(16) 0.0547(8) Uani 1 1 d .
P1 P 0.33354(13) 0.78422(16) 0.21347(15) 0.0400(7) Uani 1 1 d .
P2 P 0.13528(15) 0.78690(16) 0.21552(16) 0.0431(7) Uani 1 1 d .
N1 N 0.1324(5) 0.8549(7) 0.0014(5) 0.064(3) Uani 1 1 d .
H1A H 0.1257 0.9015 -0.0140 0.077 Uiso 1 1 calc R
H1B H 0.1192 0.8159 -0.0254 0.077 Uiso 1 1 calc R
N2 N 0.1835(5) 0.9059(6) 0.1079(5) 0.052(3) Uani 1 1 d .
N3 N 0.2153(4) 0.8910(6) 0.1745(5) 0.044(2) Uani 1 1 d .
C1 C 0.1644(6) 0.8425(8) 0.0693(6) 0.056(3) Uani 1 1 d .
C2 C 0.2350(5) 0.9466(6) 0.2147(6) 0.037(2) Uani 1 1 d .
H2A H 0.2273 0.9977 0.1995 0.045 Uiso 1 1 calc R
C3 C 0.2692(6) 0.9301(7) 0.2833(7) 0.053(3) Uani 1 1 d .
C4 C 0.2976(6) 0.9865(7) 0.3376(7) 0.056(3) Uani 1 1 d .
H4A H 0.2935 1.0395 0.3286 0.068 Uiso 1 1 calc R
C5 C 0.3296(8) 0.9607(8) 0.4007(8) 0.070(4) Uani 1 1 d .
H5A H 0.3464 0.9967 0.4353 0.085 Uiso 1 1 calc R
C6 C 0.3381(7) 0.8835(8) 0.4155(7) 0.066(4) Uani 1 1 d .
C7 C 0.3108(6) 0.8256(7) 0.3650(6) 0.050(3) Uani 1 1 d .
H7A H 0.3154 0.7730 0.3759 0.061 Uiso 1 1 calc R
C8 C 0.2776(5) 0.8493(7) 0.3002(6) 0.045(3) Uiso 1 1 d .
C9 C 0.3342(6) 0.8605(7) 0.1596(7) 0.053(3) Uani 1 1 d .
C10 C 0.3156(7) 0.8397(9) 0.0931(8) 0.066(4) Uani 1 1 d .
H10A H 0.3082 0.7881 0.0793 0.079 Uiso 1 1 calc R
C11 C 0.3089(8) 0.8998(14) 0.0487(10) 0.104(7) Uani 1 1 d .
H11A H 0.2976 0.8885 0.0051 0.125 Uiso 1 1 calc R
C12 C 0.3197(9) 0.9779(13) 0.0720(15) 0.116(9) Uani 1 1 d .
H12A H 0.3141 1.0176 0.0424 0.139 Uiso 1 1 calc R
C13 C 0.3380(8) 0.9967(11) 0.1357(12) 0.093(6) Uani 1 1 d .
H13A H 0.3469 1.0477 0.1510 0.112 Uiso 1 1 calc R
C14 C 0.3424(6) 0.9368(7) 0.1756(8) 0.068(4) Uani 1 1 d .
H14A H 0.3521 0.9495 0.2185 0.082 Uiso 1 1 calc R
C15 C 0.3555(5) 0.6960(7) 0.1843(6) 0.045(3) Uani 1 1 d .
C16 C 0.3157(6) 0.6307(6) 0.1610(7) 0.054(3) Uani 1 1 d .
H16A H 0.2755 0.6305 0.1583 0.065 Uiso 1 1 calc R
C17 C 0.3368(7) 0.5654(8) 0.1414(7) 0.066(4) Uani 1 1 d .
H17A H 0.3105 0.5214 0.1267 0.079 Uiso 1 1 calc R
C18 C 0.3941(8) 0.5643(8) 0.1434(8) 0.072(4) Uani 1 1 d .
H18A H 0.4071 0.5201 0.1302 0.086 Uiso 1 1 calc R
C19 C 0.4342(7) 0.6304(8) 0.1655(7) 0.065(4) Uani 1 1 d .
H19A H 0.4740 0.6308 0.1671 0.078 Uiso 1 1 calc R
C20 C 0.4132(6) 0.6947(8) 0.1848(7) 0.060(3) Uani 1 1 d .
H20A H 0.4392 0.7389 0.1986 0.072 Uiso 1 1 calc R
C21 C 0.4083(6) 0.7970(7) 0.2935(6) 0.051(3) Uani 1 1 d .
C22 C 0.4560(6) 0.8511(8) 0.3047(8) 0.072(4) Uani 1 1 d .
H22A H 0.4513 0.8843 0.2710 0.086 Uiso 1 1 calc R
C23 C 0.5133(8) 0.8542(10) 0.3704(12) 0.111(8) Uani 1 1 d .
H23A H 0.5454 0.8906 0.3789 0.133 Uiso 1 1 calc R
C24 C 0.5213(8) 0.8073(13) 0.4185(10) 0.102(7) Uani 1 1 d .
H24A H 0.5583 0.8112 0.4605 0.122 Uiso 1 1 calc R
C25 C 0.4767(8) 0.7546(12) 0.4067(8) 0.087(5) Uani 1 1 d .
H25A H 0.4831 0.7209 0.4408 0.104 Uiso 1 1 calc R
C26 C 0.4174(6) 0.7473(9) 0.3420(7) 0.067(4) Uani 1 1 d .
H26A H 0.3867 0.7092 0.3344 0.080 Uiso 1 1 calc R
C27 C 0.1419(7) 0.7972(7) 0.2970(7) 0.059(3) Uani 1 1 d .
C28 C 0.1814(7) 0.7442(9) 0.3449(7) 0.067(4) Uani 1 1 d .
H28A H 0.2046 0.7070 0.3363 0.080 Uiso 1 1 calc R
C29 C 0.1856(10) 0.7480(13) 0.4065(9) 0.099(6) Uani 1 1 d .
H29A H 0.2129 0.7129 0.4393 0.119 Uiso 1 1 calc R
C30 C 0.1528(13) 0.7988(13) 0.4215(11) 0.114(8) Uani 1 1 d .
H30A H 0.1576 0.7990 0.4637 0.136 Uiso 1 1 calc R
C31 C 0.1134(12) 0.8489(11) 0.3760(12) 0.112(8) Uani 1 1 d .
H31A H 0.0910 0.8850 0.3867 0.134 Uiso 1 1 calc R
C32 C 0.1046(9) 0.8488(9) 0.3106(10) 0.087(5) Uani 1 1 d .
H32A H 0.0747 0.8820 0.2778 0.104 Uiso 1 1 calc R
C33 C 0.0846(7) 0.8660(8) 0.1668(8) 0.063(4) Uani 1 1 d .
C34 C 0.0319(8) 0.8507(10) 0.0995(8) 0.080(5) Uani 1 1 d .
H34A H 0.0219 0.8002 0.0829 0.096 Uiso 1 1 calc R
C35 C -0.0036(10) 0.9145(16) 0.0602(11) 0.117(8) Uani 1 1 d .
H35A H -0.0371 0.9075 0.0165 0.141 Uiso 1 1 calc R
C36 C 0.0128(14) 0.9901(16) 0.0888(18) 0.145(14) Uani 1 1 d .
H36A H -0.0122 1.0320 0.0634 0.174 Uiso 1 1 calc R
C37 C 0.0633(12) 1.0041(12) 0.1516(14) 0.111(8) Uani 1 1 d .
H37A H 0.0739 1.0546 0.1681 0.133 Uiso 1 1 calc R
C38 C 0.0974(8) 0.9427(8) 0.1888(9) 0.074(5) Uani 1 1 d .
H38A H 0.1314 0.9520 0.2318 0.089 Uiso 1 1 calc R
C39 C 0.0812(6) 0.7002(6) 0.1835(6) 0.051(3) Uani 1 1 d .
C40 C 0.0959(6) 0.6354(7) 0.1622(8) 0.067(4) Uani 1 1 d .
H40A H 0.1341 0.6339 0.1605 0.080 Uiso 1 1 calc R
C41 C 0.0559(7) 0.5699(8) 0.1423(10) 0.090(6) Uani 1 1 d .
H41A H 0.0667 0.5256 0.1271 0.108 Uiso 1 1 calc R
C42 C 0.0008(7) 0.5723(10) 0.1457(9) 0.087(5) Uani 1 1 d .
H42A H -0.0259 0.5287 0.1332 0.104 Uiso 1 1 calc R
C43 C -0.0166(8) 0.6374(10) 0.1671(9) 0.084(5) Uani 1 1 d .
H43A H -0.0548 0.6388 0.1687 0.100 Uiso 1 1 calc R
C44 C 0.0244(7) 0.7006(8) 0.1860(8) 0.067(4) Uani 1 1 d .
H44A H 0.0136 0.7452 0.2009 0.080 Uiso 1 1 calc R

loop_
_atom_site_aniso_label
_atom_site_aniso_U_11
_atom_site_aniso_U_22
_atom_site_aniso_U_33
_atom_site_aniso_U_23
_atom_site_aniso_U_13
_atom_site_aniso_U_12
Rh 0.0404(5) 0.0293(5) 0.0436(6) 0.0019(4) 0.0243(4) 0.0014(4)
Cl1 0.0658(18) 0.0257(13) 0.071(2) 0.0025(12) 0.0405(16) 0.0000(12)
Cl2 0.139(4) 0.098(3) 0.048(2) -0.008(2) 0.033(2) -0.011(3)
S1 0.0548(18) 0.0532(18) 0.053(2) -0.0028(14) 0.0253(16) 0.0000(15)
P1 0.0371(15) 0.0348(14) 0.0498(18) 0.0000(12) 0.0232(13) -0.0006(12)
P2 0.0467(16) 0.0344(15) 0.0589(19) 0.0048(13) 0.0346(15) 0.0037(12)
N1 0.065(7) 0.072(7) 0.032(6) 0.021(5) 0.008(5) 0.000(6)
N2 0.042(5) 0.051(6) 0.067(7) 0.020(5) 0.032(5) 0.012(5)
N3 0.036(5) 0.056(6) 0.045(6) 0.005(5) 0.025(5) 0.003(4)
C1 0.046(7) 0.066(8) 0.056(8) 0.002(7) 0.026(6) -0.003(6)
C2 0.043(6) 0.027(5) 0.051(7) 0.009(5) 0.030(5) 0.008(5)
C3 0.053(7) 0.046(7) 0.075(9) -0.005(6) 0.045(7) 0.001(6)
C4 0.058(8) 0.043(7) 0.077(10) -0.024(7) 0.041(8) -0.019(6)
C5 0.097(11) 0.049(8) 0.077(11) -0.031(7) 0.052(10) -0.020(7)
C6 0.076(9) 0.071(9) 0.066(9) -0.032(7) 0.047(8) -0.027(7)
C7 0.053(7) 0.044(6) 0.048(7) 0.002(5) 0.020(6) 0.003(5)
C9 0.044(6) 0.047(7) 0.066(9) 0.015(6) 0.025(6) -0.001(5)
C10 0.063(8) 0.074(9) 0.080(11) 0.027(8) 0.050(8) 0.019(7)
C11 0.078(11) 0.152(19) 0.102(14) 0.073(14) 0.059(11) 0.038(12)
C12 0.067(11) 0.098(15) 0.19(3) 0.082(17) 0.076(15) 0.016(10)
C13 0.072(11) 0.074(11) 0.135(18) 0.027(12) 0.053(12) 0.007(9)
C14 0.062(8) 0.042(7) 0.097(11) 0.018(7) 0.038(8) -0.001(6)
C15 0.045(7) 0.047(7) 0.045(7) 0.003(5) 0.024(6) 0.009(5)
C16 0.065(8) 0.038(6) 0.070(9) 0.001(6) 0.041(7) -0.001(6)
C17 0.085(10) 0.049(8) 0.081(10) -0.013(7) 0.056(9) -0.008(7)
C18 0.102(12) 0.060(9) 0.085(11) 0.010(7) 0.071(10) 0.030(8)
C19 0.063(8) 0.062(9) 0.095(11) -0.009(7) 0.058(8) 0.007(7)
C20 0.057(8) 0.060(8) 0.072(9) -0.019(7) 0.038(7) -0.005(6)
C21 0.046(7) 0.042(7) 0.054(8) -0.005(5) 0.017(6) 0.012(5)
C22 0.042(7) 0.055(8) 0.097(12) -0.011(8) 0.020(7) -0.009(6)
C23 0.060(10) 0.056(10) 0.145(19) -0.020(11) -0.002(11) -0.002(8)
C24 0.042(9) 0.109(15) 0.097(14) -0.023(12) -0.007(9) 0.012(10)
C25 0.065(10) 0.120(14) 0.066(11) 0.025(10) 0.026(9) 0.030(10)
C26 0.049(8) 0.082(10) 0.061(9) 0.004(8) 0.022(7) 0.004(7)
C27 0.066(8) 0.048(7) 0.070(9) -0.006(6) 0.041(7) -0.011(6)
C28 0.077(10) 0.068(9) 0.072(10) -0.005(8) 0.050(8) -0.004(8)
C29 0.123(15) 0.131(16) 0.080(12) 0.013(11) 0.079(12) 0.012(13)
C30 0.19(2) 0.103(16) 0.087(14) -0.018(12) 0.097(17) -0.046(15)
C31 0.19(2) 0.070(11) 0.15(2) -0.021(13) 0.15(2) -0.018(13)
C32 0.122(14) 0.059(9) 0.140(16) -0.012(9) 0.111(13) -0.009(9)
C33 0.061(8) 0.061(8) 0.098(12) 0.030(7) 0.062(9) 0.030(7)
C34 0.088(11) 0.094(12) 0.081(12) 0.039(9) 0.059(10) 0.036(9)
C35 0.104(15) 0.18(2) 0.104(15) 0.078(16) 0.079(13) 0.068(16)
C36 0.15(2) 0.14(2) 0.24(3) 0.14(2) 0.17(3) 0.11(2)
C37 0.133(18) 0.080(13) 0.18(2) 0.045(15) 0.122(19) 0.044(13)
C38 0.096(11) 0.049(8) 0.124(14) 0.022(8) 0.090(11) 0.022(8)
C39 0.047(7) 0.039(6) 0.064(8) 0.000(5) 0.027(6) -0.001(5)
C40 0.042(7) 0.048(7) 0.102(11) -0.006(7) 0.030(7) -0.007(6)
C41 0.053(9) 0.048(8) 0.157(17) -0.017(9) 0.044(10) -0.007(7)
C42 0.058(9) 0.073(11) 0.100(13) 0.003(9) 0.019(9) -0.024(8)
C43 0.077(10) 0.090(12) 0.101(13) -0.018(10) 0.059(10) -0.019(9)
C44 0.058(8) 0.069(9) 0.089(11) -0.011(7) 0.048(8) -0.015(7)

loop_
_atom_type_symbol
_atom_type_description
_atom_type_scat_dispersion_real
_atom_type_scat_dispersion_imag
_atom_type_scat_source
C C 0.0033 0.0016 'International Tables Vol C Tables 4.2.6.8 and 6.1.1.4'
H H 0.0000 0.0000 'International Tables Vol C Tables 4.2.6.8 and 6.1.1.4'
N N 0.0061 0.0033 'International Tables Vol C Tables 4.2.6.8 and 6.1.1.4'
P P 0.1023 0.0942 'International Tables Vol C Tables 4.2.6.8 and 6.1.1.4'
S S 0.1246 0.1234 'International Tables Vol C Tables 4.2.6.8 and 6.1.1.4'
Cl Cl 0.1484 0.1585 'International Tables Vol C Tables 4.2.6.8 and 6.1.1.4'
Rh Rh -1.1178 0.9187 'International Tables Vol C Tables 4.2.6.8 and 6.1.1.4'

loop_
_geom_angle_atom_site_label_1
_geom_angle_atom_site_label_2
_geom_angle_atom_site_label_3
_geom_angle
N3 Rh C8 81.1(4)
N3 Rh P2 90.1(3)
C8 Rh P2 89.8(3)
N3 Rh P1 89.5(3)
C8 Rh P1 90.0(3)
P2 Rh P1 179.56(10)
N3 Rh Cl1 176.1(3)
C8 Rh Cl1 95.0(3)
P2 Rh Cl1 90.56(10)
P1 Rh Cl1 89.84(10)
N3 Rh S1 81.1(3)
C8 Rh S1 162.2(3)
P2 Rh S1 90.39(11)
P1 Rh S1 89.70(11)
Cl1 Rh S1 102.79(11)
C1 S1 Rh 93.8(5)
C9 P1 C21 105.8(6)
C9 P1 C15 103.6(6)
C21 P1 C15 99.3(5)
C9 P1 Rh 111.0(4)
C21 P1 Rh 116.8(4)
C15 P1 Rh 118.6(4)
C33 P2 C27 105.1(6)
C33 P2 C39 104.2(6)
C27 P2 C39 99.9(6)
C33 P2 Rh 111.0(4)
C27 P2 Rh 116.6(5)
C39 P2 Rh 118.4(4)
C1 N2 N3 114.5(10)
C2 N3 N2 119.3(10)
C2 N3 Rh 116.0(8)
N2 N3 Rh 124.7(8)
N2 C1 N1 116.6(12)
N2 C1 S1 125.8(10)
N1 C1 S1 117.6(10)
N3 C2 C3 118.6(10)
C2 C3 C8 115.3(10)
C2 C3 C4 126.7(11)
C8 C3 C4 117.9(12)
C5 C4 C3 119.1(12)
C4 C5 C6 121.9(12)
C5 C6 C7 121.8(14)
C5 C6 Cl2 120.2(11)
C7 C6 Cl2 118.0(11)
C8 C7 C6 118.1(12)
C7 C8 C3 121.1(11)
C7 C8 Rh 129.9(9)
C3 C8 Rh 109.0(8)
C14 C9 C10 117.8(13)
C14 C9 P1 124.0(12)
C10 C9 P1 117.5(10)
C11 C10 C9 118.1(16)
C10 C11 C12 118.7(19)
C13 C12 C11 122.5(17)
C14 C13 C12 116.1(19)
C9 C14 C13 126.7(18)
C20 C15 C16 118.1(11)
C20 C15 P1 118.8(9)
C16 C15 P1 123.0(9)
C15 C16 C17 119.4(12)
C18 C17 C16 121.8(13)
C17 C18 C19 119.6(12)
C20 C19 C18 118.4(12)
C15 C20 C19 122.7(12)
C26 C21 C22 120.0(13)
C26 C21 P1 116.1(10)
C22 C21 P1 123.8(11)
C21 C22 C23 117.9(16)
C24 C23 C22 122.2(17)
C23 C24 C25 119.4(16)
C24 C25 C26 122.1(17)
C21 C26 C25 118.3(15)
C28 C27 C32 119.2(14)
C28 C27 P2 116.1(10)
C32 C27 P2 124.3(12)
C27 C28 C29 117.8(15)
C30 C29 C28 124(2)
C31 C30 C29 119.5(19)
C30 C31 C32 121.1(18)
C27 C32 C31 118.3(18)
C38 C33 C34 118.5(13)
C38 C33 P2 122.3(13)
C34 C33 P2 119.0(11)
C35 C34 C33 117.9(19)
C34 C35 C36 119(2)
C37 C36 C35 123.2(19)
C38 C37 C36 118(2)
C37 C38 C33 124(2)
C40 C39 C44 117.8(12)
C40 C39 P2 123.9(10)
C44 C39 P2 118.2(10)
C39 C40 C41 122.1(13)
C42 C41 C40 118.5(15)
C41 C42 C43 121.8(14)
C42 C43 C44 117.6(15)
C43 C44 C39 122.3(14)

loop_
_geom_bond_atom_site_label_1
_geom_bond_atom_site_label_2
_geom_bond_distance
Rh N3 1.990(10)
Rh C8 2.044(11)
Rh P2 2.371(3)
Rh P1 2.379(3)
Rh Cl1 2.385(3)
Rh S1 2.450(3)
Cl2 C6 1.722(16)
S1 C1 1.708(14)
P1 C9 1.820(12)
P1 C21 1.825(12)
P1 C15 1.841(11)
P2 C33 1.790(12)
P2 C27 1.832(14)
P2 C39 1.861(12)
N1 C1 1.379(15)
N2 C1 1.337(16)
N2 N3 1.362(14)
N3 C2 1.251(14)
C2 C3 1.407(17)
C3 C8 1.429(16)
C3 C4 1.458(17)
C4 C5 1.342(19)
C5 C6 1.361(19)
C6 C7 1.422(17)
C7 C8 1.364(16)
C9 C14 1.349(18)
C9 C10 1.42(2)
C10 C11 1.41(2)
C11 C12 1.42(3)
C12 C13 1.36(3)
C13 C14 1.36(2)
C15 C20 1.370(17)
C15 C16 1.389(16)
C16 C17 1.397(17)
C17 C18 1.342(19)
C18 C19 1.403(19)
C19 C20 1.378(17)
C21 C26 1.343(19)
C21 C22 1.386(18)
C22 C23 1.45(2)
C23 C24 1.31(3)
C24 C25 1.32(3)
C25 C26 1.46(2)
C27 C28 1.38(2)
C27 C32 1.401(19)
C28 C29 1.39(2)
C29 C30 1.33(3)
C30 C31 1.32(3)
C31 C32 1.43(3)
C33 C38 1.39(2)
C33 C34 1.45(2)
C34 C35 1.40(2)
C35 C36 1.42(4)
C36 C37 1.37(4)
C37 C38 1.35(2)
C39 C40 1.337(17)
C39 C44 1.383(18)
C40 C41 1.394(18)
C41 C42 1.36(2)
C42 C43 1.37(2)
C43 C44 1.377(19)
